data_4077173
loop_
_publ_author_name
'Braunstein, Pierre'
'Veith, Michael'
'Blin, Jo\"el'
'Huch, Volker'

_publ_section_title
;
 New Mono- and Polynuclear Iron Silylene and Stannylene Complexes
;
_journal_issue 4
_journal_name_full Organometallics
_journal_page_first 627
_journal_paper_doi 10.1021/om000515z
_journal_volume 20
_journal_year 2001
_chemical_formula_sum 'C10 H19 Fe N3 O4 Si'
_chemical_formula_weight 329.22
_chemical_name_systematic
;
 ?
;
_space_group_IT_number 61
_symmetry_cell_setting orthorhombic
_symmetry_space_group_name_Hall '-P 2ac 2ab'
_symmetry_space_group_name_H-M 'P b c a'
_atom_sites_solution_hydrogens geom
_atom_sites_solution_primary direct
_atom_sites_solution_secondary difmap
_audit_creation_method SHELXL-97
_cell_angle_alpha 90.00
_cell_angle_beta 90.00
_cell_angle_gamma 90.00
_cell_formula_units_Z 8
_cell_length_a 14.112(7)
_cell_length_b 14.793(9)
_cell_length_c 15.233(10)
_cell_measurement_temperature 293(2)
_cell_volume 3180(3)
_computing_structure_refinement 'SHELXL-97 (Sheldrick, 1997)'
_computing_structure_solution 'SHELXS-97 (Sheldrick, 1990)'
_diffrn_ambient_temperature 293(2)
_diffrn_measured_fraction_theta_full 0.880
_diffrn_measured_fraction_theta_max 0.880
_diffrn_measurement_device_type 'Stoe AED2'
_diffrn_radiation_monochromator graphite
_diffrn_radiation_source 'fine-focus sealed tube'
_diffrn_radiation_type MoK\a
_diffrn_radiation_wavelength 0.71073
_diffrn_reflns_av_R_equivalents 0.0000
_diffrn_reflns_av_sigmaI/netI 0.0232
_diffrn_reflns_limit_h_max 15
_diffrn_reflns_limit_h_min 0
_diffrn_reflns_limit_k_max 15
_diffrn_reflns_limit_k_min 0
_diffrn_reflns_limit_l_max 16
_diffrn_reflns_limit_l_min 0
_diffrn_reflns_number 2077
_diffrn_reflns_theta_full 22.50
_diffrn_reflns_theta_max 22.50
_diffrn_reflns_theta_min 2.40
_diffrn_standards_interval_time 60
_diffrn_standards_number 3
_exptl_absorpt_coefficient_mu 1.035
_exptl_absorpt_correction_T_max 0.99
_exptl_absorpt_correction_T_min 0.75
_exptl_absorpt_correction_type empirical
_exptl_crystal_density_diffrn 1.375
_exptl_crystal_density_method 'not measured'
_exptl_crystal_F_000 1376
_exptl_crystal_size_max 0.3
_exptl_crystal_size_mid 0.22
_exptl_crystal_size_min 0.2
_refine_diff_density_max 0.217
_refine_diff_density_min -0.171
_refine_diff_density_rms 0.048
_refine_ls_extinction_method none
_refine_ls_goodness_of_fit_ref 1.065
_refine_ls_hydrogen_treatment mixed
_refine_ls_matrix_type full
_refine_ls_number_parameters 176
_refine_ls_number_reflns 2077
_refine_ls_number_restraints 0
_refine_ls_restrained_S_all 1.065
_refine_ls_R_factor_all 0.0464
_refine_ls_R_factor_gt 0.0322
_refine_ls_shift/su_max 0.001
_refine_ls_shift/su_mean 0.000
_refine_ls_structure_factor_coef Fsqd
_refine_ls_weighting_details 'w=1/[\s^2^(Fo^2^)+(0.0377P)^2^+2.2461P] where P=(Fo^2^+2Fc^2^)/3'
_refine_ls_weighting_scheme calc
_refine_ls_wR_factor_gt 0.0737
_refine_ls_wR_factor_ref 0.0836
_reflns_number_gt 1694
_reflns_number_total 2077
_reflns_threshold_expression >2sigma(I)
_cod_data_source_file om000515z.cif
_cod_data_source_block comp_1
_cod_depositor_comments
;
The following automatic conversions were performed:

'_symmetry_cell_setting' value 'Orthorhombic' changed to
'orthorhombic' according to
/home/saulius/struct/CIF-dictionaries/cif_core.dic dictionary named
'cif_core.dic' version 2.4.2 from 2011-04-26.

Automatic conversion script
Id: cif_fix_values 1715 2011-07-08 13:25:40Z adriana 

The following automatic conversions were performed:

'_refine_ls_weighting_scheme' value 'calc
w=1/[\s^2^(Fo^2^)+(0.0377P)^2^+2.2461P] where P=(Fo^2^+2Fc^2^)/3' was
changed to 'calc'. New tag '_refine_ls_weighting_details' was
created. The value of the new tag was set to
'w=1/[\s^2^(Fo^2^)+(0.0377P)^2^+2.2461P] where P=(Fo^2^+2Fc^2^)/3'.

Automatic conversion script
Id: cif_fix_values 3143 2015-03-26 13:38:13Z robertas 
;
_cod_original_sg_symbol_H-M Pbca
_cod_database_code 4077173

loop_
_symmetry_equiv_pos_as_xyz
'x, y, z'
'-x+1/2, -y, z+1/2'
'-x, y+1/2, -z+1/2'
'x+1/2, -y+1/2, -z'
'-x, -y, -z'
'x-1/2, y, -z-1/2'
'x, -y-1/2, z-1/2'
'-x-1/2, y-1/2, z'

loop_
_atom_site_label
_atom_site_type_symbol
_atom_site_fract_x
_atom_site_fract_y
_atom_site_fract_z
_atom_site_U_iso_or_equiv
_atom_site_adp_type
_atom_site_occupancy
_atom_site_calc_flag
_atom_site_refinement_flags
Fe Fe 0.14399(3) 0.00885(3) 0.28319(3) 0.03549(18) Uani 1 d .
Si Si 0.22325(6) -0.07268(6) 0.38797(6) 0.0331(2) Uani 1 d .
N1 N 0.1328(2) -0.13920(19) 0.45914(18) 0.0395(7) Uani 1 d .
H1 H 0.096(2) -0.101(2) 0.478(2) 0.053(12) Uiso 1 d .
N2 N 0.3029(2) -0.15208(19) 0.3551(2) 0.0520(8) Uani 1 d .
N3 N 0.27667(19) -0.01574(19) 0.47403(18) 0.0451(7) Uani 1 d .
O1 O 0.0602(2) 0.1306(2) 0.15293(19) 0.0800(9) Uani 1 d .
O2 O 0.3315(2) 0.0861(2) 0.2554(2) 0.0952(11) Uani 1 d .
O3 O 0.01648(19) 0.0675(2) 0.42132(18) 0.0713(8) Uani 1 d .
O4 O 0.0931(2) -0.1555(2) 0.18825(19) 0.0787(9) Uani 1 d .
C1 C 0.1714(3) -0.1871(2) 0.5374(2) 0.0606(11) Uani 1 d .
H1A H 0.2055 -0.1451 0.5735 0.091 Uiso 1 calc R
H1B H 0.2134 -0.2343 0.5186 0.091 Uiso 1 calc R
H1C H 0.1201 -0.2129 0.5705 0.091 Uiso 1 calc R
C2 C 0.0726(3) -0.2023(3) 0.4074(3) 0.0701(12) Uani 1 d .
H2A H 0.0458 -0.1707 0.3582 0.105 Uiso 1 calc R
H2B H 0.0226 -0.2251 0.4439 0.105 Uiso 1 calc R
H2C H 0.1106 -0.2517 0.3867 0.105 Uiso 1 calc R
C3 C 0.3660(3) -0.2006(3) 0.4145(3) 0.0879(16) Uani 1 d .
H3A H 0.3516 -0.1842 0.4740 0.132 Uiso 1 calc R
H3B H 0.4305 -0.1849 0.4015 0.132 Uiso 1 calc R
H3C H 0.3573 -0.2645 0.4070 0.132 Uiso 1 calc R
C4 C 0.3213(3) -0.1775(3) 0.2639(3) 0.0777(13) Uani 1 d .
H4A H 0.2790 -0.1451 0.2259 0.116 Uiso 1 calc R
H4B H 0.3114 -0.2413 0.2569 0.116 Uiso 1 calc R
H4C H 0.3856 -0.1629 0.2491 0.116 Uiso 1 calc R
C5 C 0.2223(3) 0.0429(3) 0.5321(2) 0.0630(11) Uani 1 d .
H5A H 0.1599 0.0182 0.5401 0.095 Uiso 1 calc R
H5B H 0.2175 0.1020 0.5066 0.095 Uiso 1 calc R
H5C H 0.2535 0.0470 0.5879 0.095 Uiso 1 calc R
C6 C 0.3732(3) 0.0171(3) 0.4627(3) 0.0807(14) Uani 1 d .
H6A H 0.4070 -0.0227 0.4240 0.121 Uiso 1 calc R
H6B H 0.4045 0.0188 0.5187 0.121 Uiso 1 calc R
H6C H 0.3718 0.0768 0.4380 0.121 Uiso 1 calc R
C7 C 0.0917(3) 0.0822(3) 0.2036(2) 0.0515(9) Uani 1 d .
C8 C 0.2583(3) 0.0549(3) 0.2675(2) 0.0543(10) Uani 1 d .
C9 C 0.0683(2) 0.0444(2) 0.3675(2) 0.0446(9) Uani 1 d .
C10 C 0.1139(3) -0.0914(3) 0.2269(2) 0.0508(9) Uani 1 d .

loop_
_atom_site_aniso_label
_atom_site_aniso_U_11
_atom_site_aniso_U_22
_atom_site_aniso_U_33
_atom_site_aniso_U_23
_atom_site_aniso_U_13
_atom_site_aniso_U_12
Fe 0.0366(3) 0.0410(3) 0.0288(3) -0.0006(2) 0.0002(2) 0.0019(2)
Si 0.0319(5) 0.0328(5) 0.0346(5) 0.0024(4) 0.0038(4) 0.0002(4)
N1 0.0424(17) 0.0361(16) 0.0399(16) -0.0006(13) 0.0102(14) -0.0010(14)
N2 0.0462(17) 0.0519(18) 0.0579(19) 0.0102(16) 0.0133(15) 0.0189(15)
N3 0.0417(17) 0.0510(18) 0.0427(17) 0.0064(14) -0.0105(14) -0.0115(14)
O1 0.094(2) 0.081(2) 0.0652(18) 0.0201(17) -0.0256(18) 0.0163(18)
O2 0.0600(19) 0.133(3) 0.093(2) 0.050(2) -0.0054(18) -0.036(2)
O3 0.0669(18) 0.092(2) 0.0545(16) -0.0010(16) 0.0212(15) 0.0253(17)
O4 0.094(2) 0.077(2) 0.0649(18) -0.0339(17) -0.0037(17) -0.0194(18)
C1 0.071(3) 0.055(2) 0.055(2) 0.024(2) 0.015(2) 0.005(2)
C2 0.083(3) 0.064(3) 0.063(3) -0.003(2) 0.011(2) -0.038(2)
C3 0.072(3) 0.096(3) 0.095(4) 0.041(3) 0.031(3) 0.044(3)
C4 0.077(3) 0.079(3) 0.077(3) -0.009(3) 0.027(3) 0.028(3)
C5 0.079(3) 0.058(2) 0.052(2) -0.016(2) -0.018(2) -0.002(2)
C6 0.066(3) 0.106(4) 0.070(3) 0.016(3) -0.022(2) -0.038(3)
C7 0.056(2) 0.056(2) 0.043(2) 0.000(2) -0.0041(19) 0.0032(19)
C8 0.053(2) 0.067(3) 0.043(2) 0.0151(19) -0.0026(19) -0.007(2)
C9 0.045(2) 0.049(2) 0.040(2) 0.0046(17) 0.0015(18) 0.0080(17)
C10 0.050(2) 0.065(2) 0.038(2) -0.0030(19) 0.0020(18) -0.0035(19)

loop_
_atom_type_symbol
_atom_type_description
_atom_type_scat_dispersion_real
_atom_type_scat_dispersion_imag
_atom_type_scat_source
C C 0.0033 0.0016 'International Tables Vol C Tables 4.2.6.8 and 6.1.1.4'
H H 0.0000 0.0000 'International Tables Vol C Tables 4.2.6.8 and 6.1.1.4'
N N 0.0061 0.0033 'International Tables Vol C Tables 4.2.6.8 and 6.1.1.4'
O O 0.0106 0.0060 'International Tables Vol C Tables 4.2.6.8 and 6.1.1.4'
Si Si 0.0817 0.0704 'International Tables Vol C Tables 4.2.6.8 and 6.1.1.4'
Fe Fe 0.3463 0.8444 'International Tables Vol C Tables 4.2.6.8 and 6.1.1.4'

loop_
_geom_angle_atom_site_label_1
_geom_angle_atom_site_label_2
_geom_angle_atom_site_label_3
_geom_angle
C9 Fe C10 117.53(17)
C9 Fe C8 122.72(17)
C10 Fe C8 118.49(17)
C9 Fe C7 93.62(16)
C10 Fe C7 94.66(17)
C8 Fe C7 92.96(17)
C9 Fe Si 86.84(12)
C10 Fe Si 90.78(12)
C8 Fe Si 81.46(12)
C7 Fe Si 173.59(13)
N2 Si N3 105.74(15)
N2 Si N1 104.40(14)
N3 Si N1 96.32(13)
N2 Si Fe 118.73(12)
N3 Si Fe 118.94(11)
N1 Si Fe 109.55(10)
C2 N1 C1 109.5(3)
C2 N1 Si 113.4(2)
C1 N1 Si 116.6(2)
C3 N2 C4 110.7(3)
C3 N2 Si 124.1(3)
C4 N2 Si 125.1(3)
C6 N3 C5 111.5(3)
C6 N3 Si 118.7(3)
C5 N3 Si 121.3(2)
O1 C7 Fe 178.2(3)
O2 C8 Fe 178.1(3)
O3 C9 Fe 178.1(3)
O4 C10 Fe 178.1(3)

loop_
_geom_bond_atom_site_label_1
_geom_bond_atom_site_label_2
_geom_bond_distance
Fe C9 1.751(4)
Fe C10 1.765(4)
Fe C8 1.767(4)
Fe C7 1.787(4)
Fe Si 2.2920(13)
Si N2 1.701(3)
Si N3 1.731(3)
Si N1 1.942(3)
N1 C2 1.487(4)
N1 C1 1.490(5)
N2 C3 1.458(5)
N2 C4 1.463(5)
N3 C6 1.457(5)
N3 C5 1.458(4)
O1 C7 1.142(4)
O2 C8 1.146(4)
O3 C9 1.151(4)
O4 C10 1.154(4)
